data_7224581
loop_
_publ_author_name
'Zhang, Ya-Fei'
'Yin, Shao-Jie'
'Zhao, Min'
'Zhang, Jun-Qi'
'Li, Hai-Yan'
'Wang, Xingwang'

_publ_section_title
;
 Dinuclear Zinc Catalyzed Desymmetric Intramolecular Aldolization: An
 Enantioselective Construction of Spiro[Cyclohexanone-Oxindole]
 Derivatives
;
_journal_name_full 'RSC Adv.'
_journal_paper_doi 10.1039/C6RA02296K
_journal_year 2016
_chemical_absolute_configuration ad
_chemical_formula_sum 'C15 H18 N O3'
_chemical_formula_weight 260.30
_chemical_name_systematic
; 
 ? 
;
_space_group_crystal_system triclinic
_space_group_IT_number 1
_space_group_name_Hall 'P 1'
_space_group_name_H-M_alt 'P 1'
_symmetry_space_group_name_Hall 'P 1'
_symmetry_space_group_name_H-M 'P 1'
_atom_sites_solution_hydrogens geom
_audit_creation_method SHELXL-2014
_audit_update_record
;
2014-07-01 deposited with the CCDC.
2016-03-07 downloaded from the CCDC.
;
_cell_angle_alpha 105.428(4)
_cell_angle_beta 101.284(4)
_cell_angle_gamma 99.757(3)
_cell_formula_units_Z 1
_cell_length_a 5.9370(3)
_cell_length_b 5.9425(3)
_cell_length_c 10.0505(7)
_cell_measurement_reflns_used 2302
_cell_measurement_temperature 140(2)
_cell_measurement_theta_max 68.76
_cell_measurement_theta_min 4.72
_cell_volume 325.87(3)
_computing_cell_refinement 'Bruker SAINT'
_computing_data_collection 'Bruker APEX2'
_computing_data_reduction 'Bruker SAINT'
_computing_molecular_graphics 'Bruker SHELXTL'
_computing_publication_material 'Bruker SHELXTL'
_computing_structure_refinement 'SHELXL-2014 (Sheldrick, 2014)'
_computing_structure_solution 'SHELXS-97 (Sheldrick, 2008)'
_diffrn_ambient_temperature 140(2)
_diffrn_measured_fraction_theta_full 0.898
_diffrn_measured_fraction_theta_max 0.943
_diffrn_measurement_device_type 'Bruker APEX-II CCD'
_diffrn_measurement_method '\f and \w scans'
_diffrn_radiation_type CuK\a
_diffrn_radiation_wavelength 1.54178
_diffrn_reflns_av_R_equivalents 0.0296
_diffrn_reflns_av_unetI/netI 0.0572
_diffrn_reflns_laue_measured_fraction_full 0.898
_diffrn_reflns_laue_measured_fraction_max 0.943
_diffrn_reflns_limit_h_max 7
_diffrn_reflns_limit_h_min -7
_diffrn_reflns_limit_k_max 7
_diffrn_reflns_limit_k_min -6
_diffrn_reflns_limit_l_max 11
_diffrn_reflns_limit_l_min -11
_diffrn_reflns_number 2435
_diffrn_reflns_point_group_measured_fraction_full 0.624
_diffrn_reflns_point_group_measured_fraction_max 0.655
_diffrn_reflns_theta_full 67.679
_diffrn_reflns_theta_max 65.989
_diffrn_reflns_theta_min 4.718
_exptl_absorpt_coefficient_mu 0.750
_exptl_absorpt_correction_T_max 0.753
_exptl_absorpt_correction_T_min 0.594
_exptl_absorpt_correction_type multi-scan
_exptl_absorpt_process_details sadabs
_exptl_crystal_colour colourless
_exptl_crystal_density_diffrn 1.326
_exptl_crystal_description block
_exptl_crystal_F_000 139
_exptl_crystal_size_max 0.320
_exptl_crystal_size_mid 0.200
_exptl_crystal_size_min 0.150
_refine_diff_density_max 0.337
_refine_diff_density_min -0.309
_refine_diff_density_rms 0.089
_refine_ls_abs_structure_details
; 
 Flack x determined using 407 quotients [(I+)-(I-)]/[(I+)+(I-)] 
 (Parsons, Flack and Wagner, Acta Cryst. B69 (2013) 249-259). 
;
_refine_ls_abs_structure_Flack 0.29(17)
_refine_ls_extinction_method none
_refine_ls_goodness_of_fit_ref 1.156
_refine_ls_hydrogen_treatment constr
_refine_ls_matrix_type full
_refine_ls_number_parameters 175
_refine_ls_number_reflns 1466
_refine_ls_number_restraints 3
_refine_ls_restrained_S_all 1.155
_refine_ls_R_factor_all 0.0509
_refine_ls_R_factor_gt 0.0508
_refine_ls_shift/su_max 0.030
_refine_ls_shift/su_mean 0.008
_refine_ls_structure_factor_coef Fsqd
_refine_ls_weighting_details 'w=1/[\s^2^(Fo^2^)+(0.1145P)^2^+0.0544P] where P=(Fo^2^+2Fc^2^)/3'
_refine_ls_weighting_scheme calc
_refine_ls_wR_factor_gt 0.1544
_refine_ls_wR_factor_ref 0.1544
_reflns_Friedel_coverage 0.390
_reflns_friedel_fraction_full 0.350
_reflns_friedel_fraction_max 0.367
_reflns_number_gt 1464
_reflns_number_total 1466
_reflns_threshold_expression 'I > 2\s(I)'
_cod_data_source_file c6ra02296k2.cif
_cod_data_source_block dm14319
_cod_database_code 7224581
_shelx_space_group_comment
; 
The symmetry employed for this shelxl refinement is uniquely defined 
by the following loop, which should always be used as a source of 
symmetry information in preference to the above space-group names. 
They are only intended as comments. 
;
_shelx_estimated_absorpt_t_min 0.795
_shelx_estimated_absorpt_t_max 0.896
_shelxl_version_number 2014-3

loop_
_space_group_symop_operation_xyz
'x, y, z'

loop_
_atom_site_label
_atom_site_type_symbol
_atom_site_fract_x
_atom_site_fract_y
_atom_site_fract_z
_atom_site_U_iso_or_equiv
_atom_site_adp_type
_atom_site_occupancy
_atom_site_site_symmetry_order
_atom_site_calc_flag
_atom_site_refinement_flags_posn
_atom_site_refinement_flags_adp
N1 N 0.6834(5) -0.2678(6) 0.2548(4) 0.0236(8) Uani 1 1 d . .
O1 O 0.4627(5) -0.3507(6) 0.6969(4) 0.0357(8) Uani 1 1 d . .
O2 O 1.0248(5) 0.0313(6) 0.7151(3) 0.0291(7) Uani 1 1 d . .
H2 H 0.9792 -0.0906 0.6425 0.044 Uiso 1 1 calc R U
O3 O 0.8327(5) -0.3320(5) 0.4661(3) 0.0256(7) Uani 1 1 d . .
C1 C 0.7538(6) 0.1926(7) 0.5663(4) 0.0210(8) Uani 1 1 d . .
H1A H 0.8889 0.2388 0.5271 0.025 Uiso 1 1 calc R U
H1B H 0.6695 0.3240 0.5768 0.025 Uiso 1 1 calc R U
C2 C 0.8513(6) 0.1745(7) 0.7145(4) 0.0219(9) Uani 1 1 d . .
C3 C 0.6517(7) 0.0689(8) 0.7730(4) 0.0285(9) Uani 1 1 d . .
H3A H 0.7207 0.0405 0.8633 0.034 Uiso 1 1 calc R U
H3B H 0.5525 0.1856 0.7938 0.034 Uiso 1 1 calc R U
C4 C 0.4995(7) -0.1647(7) 0.6671(4) 0.0250(9) Uani 1 1 d . .
C5 C 0.3973(6) -0.1474(7) 0.5226(4) 0.0248(9) Uani 1 1 d . .
H5A H 0.2794 -0.0483 0.5304 0.030 Uiso 1 1 calc R U
H5B H 0.3138 -0.3101 0.4580 0.030 Uiso 1 1 calc R U
C6 C 0.5838(6) -0.0374(7) 0.4559(4) 0.0192(8) Uani 1 1 d . .
C7 C 0.7171(6) -0.2293(7) 0.3977(4) 0.0195(8) Uani 1 1 d . .
C8 C 0.4692(6) 0.0079(7) 0.3211(4) 0.0213(9) Uani 1 1 d . .
C9 C 0.3172(7) 0.1553(8) 0.2981(5) 0.0297(10) Uani 1 1 d . .
H9 H 0.2713 0.2514 0.3753 0.036 Uiso 1 1 calc R U
C10 C 0.2331(9) 0.1593(9) 0.1588(5) 0.0373(11) Uani 1 1 d . .
H10 H 0.1300 0.2601 0.1413 0.045 Uiso 1 1 calc R U
C11 C 0.2990(8) 0.0175(8) 0.0459(5) 0.0329(10) Uani 1 1 d . .
H11 H 0.2385 0.0211 -0.0481 0.039 Uiso 1 1 calc R U
C12 C 0.4511(7) -0.1289(8) 0.0677(4) 0.0275(9) Uani 1 1 d . .
H12 H 0.4969 -0.2247 -0.0097 0.033 Uiso 1 1 calc R U
C13 C 0.5346(6) -0.1314(7) 0.2061(4) 0.0229(9) Uani 1 1 d . .
C14 C 0.7881(8) -0.4326(9) 0.1660(5) 0.0352(11) Uani 1 1 d . .
H14A H 0.9184 -0.3413 0.1411 0.053 Uiso 1 1 calc R U
H14B H 0.6684 -0.5311 0.0787 0.053 Uiso 1 1 calc R U
H14C H 0.8485 -0.5367 0.2182 0.053 Uiso 1 1 calc R U
C15 C 0.9846(7) 0.4234(8) 0.8148(4) 0.0320(10) Uani 1 1 d . .
H15A H 1.0277 0.4169 0.9127 0.048 Uiso 1 1 calc R U
H15B H 0.8836 0.5370 0.8100 0.048 Uiso 1 1 calc R U
H15C H 1.1281 0.4763 0.7862 0.048 Uiso 1 1 calc R U

loop_
_atom_site_aniso_label
_atom_site_aniso_U_11
_atom_site_aniso_U_22
_atom_site_aniso_U_33
_atom_site_aniso_U_23
_atom_site_aniso_U_13
_atom_site_aniso_U_12
N1 0.0260(16) 0.0256(18) 0.0224(15) 0.0094(13) 0.0084(12) 0.0086(12)
O1 0.0407(18) 0.0386(18) 0.0393(17) 0.0226(14) 0.0200(14) 0.0115(13)
O2 0.0229(13) 0.0384(16) 0.0259(14) 0.0095(11) 0.0010(11) 0.0133(11)
O3 0.0258(13) 0.0266(14) 0.0301(14) 0.0139(11) 0.0075(11) 0.0119(10)
C1 0.0216(18) 0.0247(19) 0.0182(17) 0.0099(15) 0.0039(14) 0.0052(14)
C2 0.0222(17) 0.029(2) 0.0170(18) 0.0097(15) 0.0046(14) 0.0093(15)
C3 0.028(2) 0.038(2) 0.0218(18) 0.0141(16) 0.0093(15) 0.0044(16)
C4 0.0221(17) 0.033(2) 0.0268(18) 0.0145(17) 0.0142(15) 0.0074(15)
C5 0.0178(17) 0.029(2) 0.029(2) 0.0107(16) 0.0071(14) 0.0055(13)
C6 0.0175(16) 0.0248(17) 0.0170(17) 0.0065(14) 0.0043(13) 0.0094(13)
C7 0.0163(15) 0.0229(17) 0.0211(17) 0.0096(14) 0.0049(14) 0.0047(13)
C8 0.0207(18) 0.0240(18) 0.0186(18) 0.0078(14) 0.0018(14) 0.0053(14)
C9 0.031(2) 0.034(2) 0.027(2) 0.0116(17) 0.0021(17) 0.0151(16)
C10 0.037(2) 0.044(3) 0.035(2) 0.020(2) 0.0022(19) 0.0175(19)
C11 0.037(2) 0.040(2) 0.0211(18) 0.0151(17) -0.0015(17) 0.0088(19)
C12 0.0295(19) 0.033(2) 0.0187(19) 0.0097(16) 0.0040(15) 0.0043(16)
C13 0.0223(18) 0.0252(19) 0.0214(19) 0.0093(15) 0.0038(15) 0.0048(14)
C14 0.040(2) 0.039(2) 0.032(2) 0.0100(18) 0.0150(19) 0.0203(19)
C15 0.033(2) 0.034(2) 0.0219(19) 0.0047(17) 0.0020(17) 0.0011(17)

loop_
_atom_type_symbol
_atom_type_description
_atom_type_scat_dispersion_real
_atom_type_scat_dispersion_imag
_atom_type_scat_source
C C 0.0181 0.0091 'International Tables Vol C Tables 4.2.6.8 and 6.1.1.4'
H H 0.0000 0.0000 'International Tables Vol C Tables 4.2.6.8 and 6.1.1.4'
N N 0.0311 0.0180 'International Tables Vol C Tables 4.2.6.8 and 6.1.1.4'
O O 0.0492 0.0322 'International Tables Vol C Tables 4.2.6.8 and 6.1.1.4'

loop_
_geom_angle_atom_site_label_1
_geom_angle_atom_site_label_2
_geom_angle_atom_site_label_3
_geom_angle
C7 N1 C13 111.5(3)
C7 N1 C14 123.3(3)
C13 N1 C14 125.1(4)
C2 O2 H2 109.5
C2 C1 C6 116.2(3)
C2 C1 H1A 108.2
C6 C1 H1A 108.2
C2 C1 H1B 108.2
C6 C1 H1B 108.3
H1A C1 H1B 107.4
O2 C2 C15 104.7(3)
O2 C2 C1 112.3(3)
C15 C2 C1 109.2(3)
O2 C2 C3 109.2(3)
C15 C2 C3 110.3(3)
C1 C2 C3 111.0(3)
C4 C3 C2 111.2(3)
C4 C3 H3A 109.4
C2 C3 H3A 109.4
C4 C3 H3B 109.4
C2 C3 H3B 109.4
H3A C3 H3B 108.0
O1 C4 C5 122.8(4)
O1 C4 C3 122.9(4)
C5 C4 C3 114.3(3)
C4 C5 C6 113.5(3)
C4 C5 H5A 108.9
C6 C5 H5A 108.9
C4 C5 H5B 108.9
C6 C5 H5B 108.9
H5A C5 H5B 107.7
C8 C6 C5 111.3(3)
C8 C6 C7 101.3(3)
C5 C6 C7 109.0(3)
C8 C6 C1 112.2(3)
C5 C6 C1 110.6(3)
C7 C6 C1 112.1(3)
O3 C7 N1 124.8(3)
O3 C7 C6 126.9(3)
N1 C7 C6 108.3(3)
C9 C8 C13 119.7(4)
C9 C8 C6 130.9(4)
C13 C8 C6 109.4(3)
C8 C9 C10 118.6(4)
C8 C9 H9 120.7
C10 C9 H9 120.7
C11 C10 C9 120.6(4)
C11 C10 H10 119.7
C9 C10 H10 119.7
C12 C11 C10 121.2(4)
C12 C11 H11 119.4
C10 C11 H11 119.4
C11 C12 C13 117.9(4)
C11 C12 H12 121.1
C13 C12 H12 121.1
C12 C13 C8 121.9(4)
C12 C13 N1 128.7(3)
C8 C13 N1 109.4(3)
N1 C14 H14A 109.5
N1 C14 H14B 109.5
H14A C14 H14B 109.5
N1 C14 H14C 109.5
H14A C14 H14C 109.5
H14B C14 H14C 109.5
C2 C15 H15A 109.5
C2 C15 H15B 109.5
H15A C15 H15B 109.5
C2 C15 H15C 109.5
H15A C15 H15C 109.5
H15B C15 H15C 109.5

loop_
_geom_bond_atom_site_label_1
_geom_bond_atom_site_label_2
_geom_bond_distance
N1 C7 1.361(5)
N1 C13 1.400(5)
N1 C14 1.449(5)
O1 C4 1.216(6)
O2 C2 1.443(4)
O2 H2 0.8400
O3 C7 1.223(5)
C1 C2 1.528(5)
C1 C6 1.551(5)
C1 H1A 0.9900
C1 H1B 0.9900
C2 C15 1.526(5)
C2 C3 1.536(6)
C3 C4 1.513(6)
C3 H3A 0.9900
C3 H3B 0.9900
C4 C5 1.498(6)
C5 C6 1.543(6)
C5 H5A 0.9900
C5 H5B 0.9900
C6 C8 1.506(6)
C6 C7 1.550(5)
C8 C9 1.389(6)
C8 C13 1.396(6)
C9 C10 1.399(7)
C9 H9 0.9500
C10 C11 1.389(7)
C10 H10 0.9500
C11 C12 1.381(6)
C11 H11 0.9500
C12 C13 1.388(5)
C12 H12 0.9500
C14 H14A 0.9800
C14 H14B 0.9800
C14 H14C 0.9800
C15 H15A 0.9800
C15 H15B 0.9800
C15 H15C 0.9800

loop_
_geom_hbond_atom_site_label_D
_geom_hbond_atom_site_label_H
_geom_hbond_atom_site_label_A
_geom_hbond_distance_DH
_geom_hbond_distance_HA
_geom_hbond_distance_DA
_geom_hbond_angle_DHA
_geom_hbond_site_symmetry_A
O2 H2 O3 0.84 1.89 2.720(4) 168.6 .
C1 H1B O1 0.99 2.62 3.558(5) 158.9 1_565
C5 H5A O2 0.99 2.61 3.337(5) 130.1 1_455
C15 H15C O1 0.98 2.51 3.484(5) 171.6 1_665

loop_
_geom_torsion_atom_site_label_1
_geom_torsion_atom_site_label_2
_geom_torsion_atom_site_label_3
_geom_torsion_atom_site_label_4
_geom_torsion
C6 C1 C2 O2 72.5(4)
C6 C1 C2 C15 -171.8(3)
C6 C1 C2 C3 -50.0(4)
O2 C2 C3 C4 -72.1(4)
C15 C2 C3 C4 173.4(3)
C1 C2 C3 C4 52.2(4)
C2 C3 C4 O1 124.7(4)
C2 C3 C4 C5 -55.4(4)
O1 C4 C5 C6 -127.0(4)
C3 C4 C5 C6 53.2(4)
C4 C5 C6 C8 -172.0(3)
C4 C5 C6 C7 77.1(4)
C4 C5 C6 C1 -46.6(4)
C2 C1 C6 C8 171.4(3)
C2 C1 C6 C5 46.5(4)
C2 C1 C6 C7 -75.3(4)
C13 N1 C7 O3 177.4(4)
C14 N1 C7 O3 -1.9(6)
C13 N1 C7 C6 -2.3(4)
C14 N1 C7 C6 178.4(4)
C8 C6 C7 O3 -177.3(4)
C5 C6 C7 O3 -59.9(5)
C1 C6 C7 O3 62.9(5)
C8 C6 C7 N1 2.4(4)
C5 C6 C7 N1 119.8(3)
C1 C6 C7 N1 -117.5(3)
C5 C6 C8 C9 61.7(5)
C7 C6 C8 C9 177.4(4)
C1 C6 C8 C9 -62.8(6)
C5 C6 C8 C13 -117.4(4)
C7 C6 C8 C13 -1.7(4)
C1 C6 C8 C13 118.1(3)
C13 C8 C9 C10 0.1(6)
C6 C8 C9 C10 -178.9(4)
C8 C9 C10 C11 0.5(7)
C9 C10 C11 C12 -0.8(8)
C10 C11 C12 C13 0.5(7)
C11 C12 C13 C8 0.0(6)
C11 C12 C13 N1 178.1(4)
C9 C8 C13 C12 -0.4(6)
C6 C8 C13 C12 178.8(3)
C9 C8 C13 N1 -178.7(4)
C6 C8 C13 N1 0.4(4)
C7 N1 C13 C12 -177.0(4)
C14 N1 C13 C12 2.3(6)
C7 N1 C13 C8 1.2(4)
C14 N1 C13 C8 -179.5(4)
